data_1515703
loop_
_publ_author_name
'Patil, Siddappa'
'Deally, Anthony'
'Gleeson, Brendan'
'M\"uller-Bunz, Helge'
'Paradisi, Francesca'
'Tacke, Matthias'

_publ_section_title
;
 Novel benzyl-substituted N-heterocyclic carbene-silver acetate complexes:
 synthesis, cytotoxicity and antibacterial studies.
;
_journal_issue 1
_journal_name_full 'Metallomics : integrated biometal science'
_journal_page_first 74
_journal_page_last 88
_journal_paper_doi 10.1039/c0mt00034e
_journal_volume 3
_journal_year 2011
_chemical_formula_moiety 'C14 H12 Ag Cl2 N3 O2'
_chemical_formula_sum 'C14 H12 Ag Cl2 N3 O2'
_chemical_formula_weight 433.04
_chemical_name_systematic
;
?
;
_space_group_IT_number 14
_symmetry_cell_setting monoclinic
_symmetry_space_group_name_Hall '-P 2ybc'
_symmetry_space_group_name_H-M 'P 1 21/c 1'
_atom_sites_solution_hydrogens geom
_atom_sites_solution_primary direct
_atom_sites_solution_secondary difmap
_audit_creation_method SHELXL-97
_cell_angle_alpha 90.00
_cell_angle_beta 91.612(1)
_cell_angle_gamma 90.00
_cell_formula_units_Z 4
_cell_length_a 4.40268(4)
_cell_length_b 16.7370(2)
_cell_length_c 21.1545(2)
_cell_measurement_reflns_used 11071
_cell_measurement_temperature 100(2)
_cell_measurement_theta_max 76.1314
_cell_measurement_theta_min 3.3649
_cell_volume 1558.21(3)
_computing_cell_refinement
;
CrysAlisPro, Oxford Diffraction Ltd.,
Version 1.171.33.55 (release 05-01-2010 CrysAlis171 .NET)
(compiled Jan 5 2010,16:28:46)
;
_computing_data_collection
;
CrysAlisPro, Oxford Diffraction Ltd.,
Version 1.171.33.55 (release 05-01-2010 CrysAlis171 .NET)
(compiled Jan 5 2010,16:28:46)
;
_computing_data_reduction
;
CrysAlisPro, Oxford Diffraction Ltd.,
Version 1.171.33.55 (release 05-01-2010 CrysAlis171 .NET)
(compiled Jan 5 2010,16:28:46)
;
_computing_structure_refinement 'SHELXL-97 (Sheldrick, 1997)'
_computing_structure_solution 'SHELXS-97 (Sheldrick, 1990)'
_diffrn_ambient_temperature 100(2)
_diffrn_detector_area_resol_mean 10.3196
_diffrn_measured_fraction_theta_full 0.990
_diffrn_measured_fraction_theta_max 0.990
_diffrn_measurement_device_type 'SuperNova, Dual, Cu at zero, Atlas'
_diffrn_measurement_method '\w scans'
_diffrn_radiation_monochromator mirror
_diffrn_radiation_source 'SuperNova (Cu) X-ray Source'
_diffrn_radiation_type CuK\a
_diffrn_radiation_wavelength 1.54184
_diffrn_reflns_av_R_equivalents 0.0346
_diffrn_reflns_av_sigmaI/netI 0.0183
_diffrn_reflns_limit_h_max 5
_diffrn_reflns_limit_h_min -5
_diffrn_reflns_limit_k_max 20
_diffrn_reflns_limit_k_min -20
_diffrn_reflns_limit_l_max 26
_diffrn_reflns_limit_l_min -25
_diffrn_reflns_number 13661
_diffrn_reflns_theta_full 76.32
_diffrn_reflns_theta_max 76.32
_diffrn_reflns_theta_min 3.37
_exptl_absorpt_coefficient_mu 13.624
_exptl_absorpt_correction_T_max 0.607
_exptl_absorpt_correction_T_min 0.129
_exptl_absorpt_correction_type analytical
_exptl_absorpt_process_details
;
CrysAlisPro, Oxford Diffraction Ltd.,
Version 1.171.33.55 (release 05-01-2010 CrysAlis171 .NET)
(compiled Jan 5 2010,16:28:46)
;
_exptl_crystal_colour colourless
_exptl_crystal_density_diffrn 1.846
_exptl_crystal_density_method 'not measured'
_exptl_crystal_description rod
_exptl_crystal_F_000 856
_exptl_crystal_size_max 0.3880
_exptl_crystal_size_mid 0.0694
_exptl_crystal_size_min 0.0443
_refine_diff_density_max 2.310
_refine_diff_density_min -0.888
_refine_diff_density_rms 0.117
_refine_ls_extinction_method none
_refine_ls_goodness_of_fit_ref 1.167
_refine_ls_hydrogen_treatment constr
_refine_ls_matrix_type full
_refine_ls_number_parameters 201
_refine_ls_number_reflns 3244
_refine_ls_number_restraints 0
_refine_ls_restrained_S_all 1.167
_refine_ls_R_factor_all 0.0393
_refine_ls_R_factor_gt 0.0384
_refine_ls_shift/su_max 0.000
_refine_ls_shift/su_mean 0.000
_refine_ls_structure_factor_coef Fsqd
_refine_ls_weighting_details 'calc w=1/[\s^2^(Fo^2^)+(0.0249P)^2^+8.2557P] where P=(Fo^2^+2Fc^2^)/3'
_refine_ls_weighting_scheme calc
_refine_ls_wR_factor_gt 0.0893
_refine_ls_wR_factor_ref 0.0897
_reflns_number_gt 3158
_reflns_number_total 3244
_reflns_threshold_expression I>2\s(I)
_cod_data_source_file c0mt00034e.txt
_cod_data_source_block tac110(4b)
_cod_original_sg_symbol_H-M 'P 21/c'
_cod_database_code 1515703

loop_
_symmetry_equiv_pos_as_xyz
'x, y, z'
'-x, y+1/2, -z+1/2'
'-x, -y, -z'
'x, -y-1/2, z-1/2'

loop_
_atom_site_label
_atom_site_type_symbol
_atom_site_fract_x
_atom_site_fract_y
_atom_site_fract_z
_atom_site_U_iso_or_equiv
_atom_site_adp_type
_atom_site_occupancy
_atom_site_symmetry_multiplicity
_atom_site_calc_flag
_atom_site_refinement_flags
Ag Ag 0.22282(7) 1.030983(17) 0.159652(14) 0.02106(10) Uani 1 1 d .
C1 C 0.8141(9) 1.0279(2) 0.30170(19) 0.0187(8) Uani 1 1 d .
H1 H 0.7364 1.0500 0.2632 0.022 Uiso 1 1 calc R
C2 C 1.0211(9) 1.0708(2) 0.33874(19) 0.0187(8) Uani 1 1 d .
H2 H 1.0881 1.1219 0.3253 0.022 Uiso 1 1 calc R
C3 C 1.1309(9) 1.0387(2) 0.39598(19) 0.0185(8) Uani 1 1 d .
C7 C 1.3420(10) 1.0844(3) 0.4351(2) 0.0214(8) Uani 1 1 d .
N1 N 1.5076(10) 1.1211(2) 0.46590(19) 0.0292(8) Uani 1 1 d .
C4 C 1.0378(9) 0.9631(3) 0.41542(19) 0.0202(8) Uani 1 1 d .
H4 H 1.1146 0.9410 0.4540 0.024 Uiso 1 1 calc R
C5 C 0.8316(9) 0.9205(2) 0.37769(19) 0.0185(8) Uani 1 1 d .
H5 H 0.7663 0.8691 0.3908 0.022 Uiso 1 1 calc R
C6 C 0.7195(9) 0.9524(2) 0.32087(18) 0.0167(7) Uani 1 1 d .
C8 C 0.4868(9) 0.9061(2) 0.28139(18) 0.0184(8) Uani 1 1 d .
H8A H 0.4427 0.8551 0.3029 0.022 Uiso 1 1 calc R
H8B H 0.2957 0.9373 0.2784 0.022 Uiso 1 1 calc R
N2 N 0.5895(8) 0.88918(19) 0.21725(15) 0.0164(6) Uani 1 1 d .
C9 C 0.5101(10) 0.9333(2) 0.16524(19) 0.0197(8) Uani 1 1 d .
C10 C 0.7832(9) 0.8277(2) 0.20155(19) 0.0171(7) Uani 1 1 d .
Cl1 Cl 0.9174(2) 0.75866(5) 0.25419(4) 0.01893(19) Uani 1 1 d .
C11 C 0.8257(9) 0.8331(2) 0.13863(19) 0.0183(8) Uani 1 1 d .
Cl2 Cl 1.0372(2) 0.77433(6) 0.09185(5) 0.0242(2) Uani 1 1 d .
N3 N 0.6590(8) 0.8981(2) 0.11737(16) 0.0196(7) Uani 1 1 d .
C12 C 0.6335(11) 0.9246(3) 0.05094(19) 0.0255(9) Uani 1 1 d .
H12A H 0.8222 0.9120 0.0295 0.038 Uiso 1 1 calc R
H12B H 0.5982 0.9824 0.0495 0.038 Uiso 1 1 calc R
H12C H 0.4633 0.8969 0.0296 0.038 Uiso 1 1 calc R
O1 O -0.0794(7) 1.13082(18) 0.16458(14) 0.0251(7) Uani 1 1 d .
O2 O -0.0850(8) 1.1049(2) 0.06225(15) 0.0300(7) Uani 1 1 d .
C13 C -0.1631(9) 1.1449(3) 0.1085(2) 0.0213(8) Uani 1 1 d .
C14 C -0.3741(11) 1.2164(3) 0.0974(2) 0.0276(9) Uani 1 1 d .
H14A H -0.4974 1.2079 0.0587 0.041 Uiso 1 1 calc R
H14B H -0.2524 1.2650 0.0930 0.041 Uiso 1 1 calc R
H14C H -0.5076 1.2222 0.1334 0.041 Uiso 1 1 calc R

loop_
_atom_site_aniso_label
_atom_site_aniso_U_11
_atom_site_aniso_U_22
_atom_site_aniso_U_33
_atom_site_aniso_U_23
_atom_site_aniso_U_13
_atom_site_aniso_U_12
Ag 0.02295(16) 0.01760(16) 0.02245(16) 0.00140(11) -0.00294(11) 0.00072(11)
C1 0.0224(19) 0.0177(19) 0.0162(18) -0.0002(15) 0.0032(15) 0.0039(16)
C2 0.022(2) 0.0161(18) 0.0187(19) -0.0005(15) 0.0057(15) 0.0020(15)
C3 0.0165(18) 0.0211(19) 0.0181(19) -0.0034(15) 0.0042(15) 0.0003(16)
C7 0.020(2) 0.023(2) 0.021(2) 0.0011(16) 0.0030(16) 0.0041(17)
N1 0.032(2) 0.028(2) 0.027(2) -0.0035(16) -0.0044(16) -0.0009(17)
C4 0.0205(19) 0.024(2) 0.0162(19) 0.0014(15) 0.0030(15) 0.0031(16)
C5 0.0200(19) 0.0173(18) 0.0185(19) 0.0024(15) 0.0061(15) 0.0023(15)
C6 0.0147(17) 0.0199(19) 0.0159(18) -0.0024(15) 0.0048(14) 0.0016(15)
C8 0.0177(19) 0.0221(19) 0.0155(18) -0.0010(15) 0.0037(15) -0.0001(16)
N2 0.0170(16) 0.0164(15) 0.0157(15) -0.0008(12) 0.0008(12) -0.0015(13)
C9 0.025(2) 0.0154(18) 0.0182(19) -0.0010(15) -0.0023(16) -0.0003(16)
C10 0.0183(18) 0.0153(18) 0.0176(18) 0.0012(14) -0.0006(15) -0.0012(15)
Cl1 0.0233(4) 0.0170(4) 0.0165(4) 0.0016(3) -0.0002(3) 0.0015(3)
C11 0.0199(19) 0.0177(18) 0.0172(19) -0.0007(15) 0.0002(15) -0.0041(15)
Cl2 0.0307(5) 0.0227(5) 0.0195(5) -0.0045(4) 0.0072(4) -0.0029(4)
N3 0.0235(18) 0.0186(16) 0.0166(16) 0.0025(13) -0.0040(13) -0.0050(14)
C12 0.038(3) 0.025(2) 0.0129(19) 0.0011(16) -0.0026(17) -0.0041(19)
O1 0.0331(17) 0.0203(14) 0.0217(15) -0.0026(12) -0.0015(13) 0.0057(13)
O2 0.0371(18) 0.0319(17) 0.0213(15) -0.0048(13) 0.0038(13) 0.0053(14)
C13 0.0168(19) 0.020(2) 0.027(2) -0.0070(16) 0.0027(16) -0.0043(16)
C14 0.029(2) 0.025(2) 0.030(2) -0.0008(18) -0.0024(18) 0.0054(18)

loop_
_atom_type_symbol
_atom_type_description
_atom_type_scat_dispersion_real
_atom_type_scat_dispersion_imag
_atom_type_scat_source
C C 0.0181 0.0091 'International Tables Vol C Tables 4.2.6.8 and 6.1.1.4'
H H 0.0000 0.0000 'International Tables Vol C Tables 4.2.6.8 and 6.1.1.4'
N N 0.0311 0.0180 'International Tables Vol C Tables 4.2.6.8 and 6.1.1.4'
O O 0.0492 0.0322 'International Tables Vol C Tables 4.2.6.8 and 6.1.1.4'
Cl Cl 0.3639 0.7018 'International Tables Vol C Tables 4.2.6.8 and 6.1.1.4'
Ag Ag 0.1306 4.2820 'International Tables Vol C Tables 4.2.6.8 and 6.1.1.4'

loop_
_geom_angle_atom_site_label_1
_geom_angle_atom_site_label_2
_geom_angle_atom_site_label_3
_geom_angle
C9 Ag O1 173.86(14)
C2 C1 C6 120.1(4)
C2 C1 H1 119.9
C6 C1 H1 119.9
C1 C2 C3 119.8(4)
C1 C2 H2 120.1
C3 C2 H2 120.1
C4 C3 C2 120.4(4)
C4 C3 C7 120.0(4)
C2 C3 C7 119.6(4)
N1 C7 C3 179.4(5)
C5 C4 C3 119.3(4)
C5 C4 H4 120.4
C3 C4 H4 120.4
C4 C5 C6 120.6(4)
C4 C5 H5 119.7
C6 C5 H5 119.7
C5 C6 C1 119.8(4)
C5 C6 C8 119.9(4)
C1 C6 C8 120.3(4)
N2 C8 C6 112.7(3)
N2 C8 H8A 109.0
C6 C8 H8A 109.0
N2 C8 H8B 109.0
C6 C8 H8B 109.0
H8A C8 H8B 107.8
C9 N2 C10 110.8(3)
C9 N2 C8 124.2(3)
C10 N2 C8 125.0(3)
N3 C9 N2 104.5(3)
N3 C9 Ag 127.4(3)
N2 C9 Ag 128.1(3)
C11 C10 N2 106.9(3)
C11 C10 Cl1 129.4(3)
N2 C10 Cl1 123.6(3)
C10 C11 N3 106.6(4)
C10 C11 Cl2 129.1(3)
N3 C11 Cl2 124.3(3)
C9 N3 C11 111.2(3)
C9 N3 C12 123.8(4)
C11 N3 C12 124.9(4)
N3 C12 H12A 109.5
N3 C12 H12B 109.5
H12A C12 H12B 109.5
N3 C12 H12C 109.5
H12A C12 H12C 109.5
H12B C12 H12C 109.5
C13 O1 Ag 105.5(3)
O2 C13 O1 124.3(4)
O2 C13 C14 118.8(4)
O1 C13 C14 116.9(4)
C13 C14 H14A 109.5
C13 C14 H14B 109.5
H14A C14 H14B 109.5
C13 C14 H14C 109.5
H14A C14 H14C 109.5
H14B C14 H14C 109.5

loop_
_geom_bond_atom_site_label_1
_geom_bond_atom_site_label_2
_geom_bond_distance
Ag C9 2.069(4)
Ag O1 2.140(3)
C1 C2 1.385(6)
C1 C6 1.396(6)
C1 H1 0.9500
C2 C3 1.399(6)
C2 H2 0.9500
C3 C4 1.395(6)
C3 C7 1.447(6)
C7 N1 1.142(6)
C4 C5 1.389(6)
C4 H4 0.9500
C5 C6 1.393(6)
C5 H5 0.9500
C6 C8 1.516(5)
C8 N2 1.470(5)
C8 H8A 0.9900
C8 H8B 0.9900
N2 C9 1.362(5)
N2 C10 1.383(5)
C9 N3 1.356(5)
C10 C11 1.352(6)
C10 Cl1 1.700(4)
C11 N3 1.382(5)
C11 Cl2 1.693(4)
N3 C12 1.474(5)
C12 H12A 0.9800
C12 H12B 0.9800
C12 H12C 0.9800
O1 C13 1.255(5)
O2 C13 1.241(5)
C13 C14 1.530(6)
C14 H14A 0.9800
C14 H14B 0.9800
C14 H14C 0.9800

loop_
_geom_torsion_atom_site_label_1
_geom_torsion_atom_site_label_2
_geom_torsion_atom_site_label_3
_geom_torsion_atom_site_label_4
_geom_torsion
C6 C1 C2 C3 -1.1(6)
C1 C2 C3 C4 1.2(6)
C1 C2 C3 C7 -178.7(4)
C2 C3 C4 C5 -0.9(6)
C7 C3 C4 C5 179.1(4)
C3 C4 C5 C6 0.4(6)
C4 C5 C6 C1 -0.3(6)
C4 C5 C6 C8 -178.0(4)
C2 C1 C6 C5 0.6(6)
C2 C1 C6 C8 178.4(4)
C5 C6 C8 N2 -121.7(4)
C1 C6 C8 N2 60.6(5)
C6 C8 N2 C9 -97.9(4)
C6 C8 N2 C10 80.7(5)
C10 N2 C9 N3 -0.2(4)
C8 N2 C9 N3 178.6(3)
C10 N2 C9 Ag 179.0(3)
C8 N2 C9 Ag -2.1(6)
C9 N2 C10 C11 -0.2(5)
C8 N2 C10 C11 -179.0(4)
C9 N2 C10 Cl1 -177.6(3)
C8 N2 C10 Cl1 3.6(6)
N2 C10 C11 N3 0.5(4)
Cl1 C10 C11 N3 177.7(3)
N2 C10 C11 Cl2 -179.5(3)
Cl1 C10 C11 Cl2 -2.3(6)
N2 C9 N3 C11 0.6(4)
Ag C9 N3 C11 -178.7(3)
N2 C9 N3 C12 178.1(4)
Ag C9 N3 C12 -1.2(6)
C10 C11 N3 C9 -0.7(5)
Cl2 C11 N3 C9 179.4(3)
C10 C11 N3 C12 -178.2(4)
Cl2 C11 N3 C12 1.8(6)
Ag O1 C13 O2 2.1(5)
Ag O1 C13 C14 -177.7(3)
